data_4029311
loop_
_publ_author_name
'Wang, Chengjin'
'Xing, Dong'
'Wang, Dongwei'
'Wu, Xiang'
'Hu, Wenhao'

_publ_section_title
;
 Synthesis of 3-Amino-3-hydroxymethyloxindoles and
 3-Hydroxy-3-hydroxymethyloxindoles by Rh2(OAc)4-Catalyzed Three-Component
 Reactions of 3-Diazooxindoles with Formaldehyde and Anilines or Water.
;
_journal_issue 9
_journal_name_full 'The Journal of organic chemistry'
_journal_page_first 3908
_journal_page_last 3916
_journal_paper_doi 10.1021/jo500307n
_journal_volume 79
_journal_year 2014
_chemical_formula_sum 'C22 H18 Cl2 N2 O2'
_chemical_formula_weight 413.28
_chemical_name_systematic
; 
 ? 
;
_space_group_IT_number 14
_symmetry_cell_setting monoclinic
_symmetry_space_group_name_Hall '-P 2yn'
_symmetry_space_group_name_H-M 'P 1 21/n 1'
_atom_sites_solution_hydrogens geom
_atom_sites_solution_primary direct
_atom_sites_solution_secondary difmap
_audit_creation_method SHELXL-97
_cell_angle_alpha 90.00
_cell_angle_beta 106.7820(10)
_cell_angle_gamma 90.00
_cell_formula_units_Z 4
_cell_length_a 14.8608(5)
_cell_length_b 7.7619(3)
_cell_length_c 17.4366(6)
_cell_measurement_temperature 296(2)
_cell_volume 1925.62(12)
_computing_structure_refinement 'SHELXL-97 (Sheldrick, 2008)'
_computing_structure_solution 'SHELXS-97 (Sheldrick, 2008)'
_diffrn_ambient_temperature 296(2)
_diffrn_measured_fraction_theta_full 0.998
_diffrn_measured_fraction_theta_max 0.998
_diffrn_radiation_monochromator graphite
_diffrn_radiation_source 'fine-focus sealed tube'
_diffrn_radiation_type MoK\a
_diffrn_radiation_wavelength 0.71073
_diffrn_reflns_av_R_equivalents 0.0347
_diffrn_reflns_av_sigmaI/netI 0.0217
_diffrn_reflns_limit_h_max 16
_diffrn_reflns_limit_h_min -17
_diffrn_reflns_limit_k_max 9
_diffrn_reflns_limit_k_min -9
_diffrn_reflns_limit_l_max 20
_diffrn_reflns_limit_l_min -18
_diffrn_reflns_number 21687
_diffrn_reflns_theta_full 25.01
_diffrn_reflns_theta_max 25.01
_diffrn_reflns_theta_min 1.59
_exptl_absorpt_coefficient_mu 0.358
_exptl_absorpt_correction_T_max 0.9583
_exptl_absorpt_correction_T_min 0.9383
_exptl_absorpt_correction_type multi-scan
_exptl_crystal_colour colorless
_exptl_crystal_density_diffrn 1.426
_exptl_crystal_density_method 'not measured'
_exptl_crystal_description block
_exptl_crystal_F_000 856
_exptl_crystal_size_max 0.18
_exptl_crystal_size_mid 0.16
_exptl_crystal_size_min 0.12
_refine_diff_density_max 0.385
_refine_diff_density_min -0.372
_refine_diff_density_rms 0.048
_refine_ls_extinction_method none
_refine_ls_goodness_of_fit_ref 1.061
_refine_ls_hydrogen_treatment mixed
_refine_ls_matrix_type full
_refine_ls_number_parameters 262
_refine_ls_number_reflns 3385
_refine_ls_number_restraints 14
_refine_ls_restrained_S_all 1.071
_refine_ls_R_factor_all 0.0622
_refine_ls_R_factor_gt 0.0458
_refine_ls_shift/su_max 0.000
_refine_ls_shift/su_mean 0.000
_refine_ls_structure_factor_coef Fsqd
_refine_ls_weighting_details 'calc w=1/[\s^2^(Fo^2^)+(0.0726P)^2^+0.8827P] where P=(Fo^2^+2Fc^2^)/3'
_refine_ls_weighting_scheme calc
_refine_ls_wR_factor_gt 0.1269
_refine_ls_wR_factor_ref 0.1416
_reflns_number_gt 2565
_reflns_number_total 3385
_reflns_threshold_expression >2sigma(I)
_cod_data_source_file jo500307n_si_002.cif
_cod_data_source_block z
_cod_depositor_comments
;
The following automatic conversions were performed:

'_symmetry_cell_setting' value 'Monoclinic' changed to 'monoclinic'
according to
/usr/data/users/saulius/crontab/automatic-downloads/rss-feeds/ACS/lib/dictionaries/cif_core.dic
dictionary named 'cif_core.dic' version 2.4.2 from 2011-04-26.

Automatic conversion script
Id: cif_fix_values 2281 2013-09-26 08:29:07Z andrius 

 Adding full bibliography for 4029311.cif.
;
_cod_original_sg_symbol_H-M P2(1)/n
_cod_database_code 4029311

loop_
_symmetry_equiv_pos_as_xyz
'x, y, z'
'-x+1/2, y+1/2, -z+1/2'
'-x, -y, -z'
'x-1/2, -y-1/2, z-1/2'

loop_
_atom_site_label
_atom_site_type_symbol
_atom_site_fract_x
_atom_site_fract_y
_atom_site_fract_z
_atom_site_U_iso_or_equiv
_atom_site_adp_type
_atom_site_occupancy
_atom_site_symmetry_multiplicity
_atom_site_calc_flag
_atom_site_refinement_flags
_atom_site_disorder_assembly
_atom_site_disorder_group
Cl1 Cl 0.39527(5) 0.67209(10) 0.10790(5) 0.0721(3) Uani 1 1 d . . .
Cl2 Cl 0.02611(5) 0.80568(11) 0.05121(6) 0.0774(3) Uani 1 1 d . . .
O1 O 0.38680(16) 0.9883(3) 0.27221(11) 0.0758(7) Uani 1 1 d . . .
N2 N 0.43476(14) 1.0950(3) 0.16789(12) 0.0476(5) Uani 1 1 d . . .
N1 N 0.22992(16) 0.8493(3) 0.13892(12) 0.0501(5) Uani 1 1 d . . .
H1A H 0.2158 0.8185 0.1814 0.060 Uiso 1 1 calc R . .
C1 C 0.11745(19) 0.7049(3) 0.02652(16) 0.0501(6) Uani 1 1 d . . .
C2 C 0.0968(2) 0.5932(4) -0.03856(17) 0.0643(8) Uani 1 1 d . . .
H2A H 0.0348 0.5741 -0.0686 0.077 Uiso 1 1 calc R . .
C3 C 0.1691(3) 0.5119(4) -0.05771(18) 0.0715(9) Uani 1 1 d . . .
H3A H 0.1560 0.4368 -0.1011 0.086 Uiso 1 1 calc R . .
C4 C 0.2603(2) 0.5392(4) -0.01416(18) 0.0647(8) Uani 1 1 d . . .
H4A H 0.3089 0.4837 -0.0280 0.078 Uiso 1 1 calc R . .
C5 C 0.2796(2) 0.6495(3) 0.05041(16) 0.0512(6) Uani 1 1 d . . .
C6 C 0.20945(17) 0.7387(3) 0.07251(14) 0.0447(6) Uani 1 1 d . . .
C7 C 0.27533(17) 1.0180(3) 0.13703(14) 0.0438(6) Uani 1 1 d . B .
C8 C 0.30224(17) 1.0627(3) 0.06288(13) 0.0408(5) Uani 1 1 d . . .
C9 C 0.25062(19) 1.0637(3) -0.01655(14) 0.0479(6) Uani 1 1 d . . .
H9A H 0.1878 1.0303 -0.0321 0.057 Uiso 1 1 calc R . .
C10 C 0.2947(2) 1.1159(3) -0.07317(15) 0.0546(7) Uani 1 1 d . . .
H10A H 0.2613 1.1156 -0.1272 0.066 Uiso 1 1 calc R . .
C11 C 0.3872(2) 1.1680(3) -0.05005(16) 0.0529(7) Uani 1 1 d . . .
H11A H 0.4151 1.2033 -0.0888 0.064 Uiso 1 1 calc R . .
C12 C 0.43947(19) 1.1688(3) 0.02965(15) 0.0489(6) Uani 1 1 d . . .
H12A H 0.5017 1.2053 0.0453 0.059 Uiso 1 1 calc R . .
C13 C 0.39598(17) 1.1139(3) 0.08462(14) 0.0425(6) Uani 1 1 d . . .
C14 C 0.37082(19) 1.0277(3) 0.20220(15) 0.0499(6) Uani 1 1 d . . .
C15 C 0.53461(18) 1.1129(3) 0.20920(16) 0.0544(7) Uani 1 1 d . . .
H15A H 0.5703 1.0581 0.1773 0.065 Uiso 1 1 calc R . .
H15B H 0.5484 1.0525 0.2600 0.065 Uiso 1 1 calc R . .
C16 C 0.56680(17) 1.2980(3) 0.22480(14) 0.0437(6) Uani 1 1 d . . .
C17 C 0.63865(18) 1.3605(4) 0.19833(15) 0.0503(6) Uani 1 1 d . . .
H17A H 0.6666 1.2901 0.1686 0.060 Uiso 1 1 calc R . .
C18 C 0.6700(2) 1.5282(4) 0.21558(17) 0.0623(8) Uani 1 1 d . . .
H18A H 0.7190 1.5696 0.1975 0.075 Uiso 1 1 calc R . .
C19 C 0.6296(2) 1.6322(4) 0.2586(2) 0.0700(9) Uani 1 1 d . . .
H19A H 0.6514 1.7441 0.2706 0.084 Uiso 1 1 calc R . .
C20 C 0.5566(2) 1.5725(4) 0.2844(2) 0.0758(10) Uani 1 1 d . . .
H20A H 0.5284 1.6444 0.3134 0.091 Uiso 1 1 calc R . .
C21 C 0.5250(2) 1.4060(4) 0.26757(18) 0.0640(8) Uani 1 1 d . . .
H21A H 0.4753 1.3661 0.2850 0.077 Uiso 1 1 calc R . .
C22 C 0.2091(2) 1.1583(4) 0.1531(2) 0.0667(8) Uani 1 1 d U . .
H22A H 0.2433 1.2659 0.1661 0.080 Uiso 0.50 1 calc PR A 1
H22B H 0.1574 1.1763 0.1050 0.080 Uiso 0.50 1 calc PR A 1
H22C H 0.1545 1.1691 0.1067 0.080 Uiso 0.50 1 d PR A 2
H22D H 0.1875 1.1232 0.1982 0.080 Uiso 0.50 1 d PR A 2
O2 O 0.1745(3) 1.1133(5) 0.2141(2) 0.0575(10) Uani 0.50 1 d PU B 1
H2B H 0.1522 1.1984 0.2296 0.086 Uiso 0.50 1 calc PR B 1
O2' O 0.2522(5) 1.3094(8) 0.1680(4) 0.129(2) Uani 0.50 1 d PU B 2
H2'A H 0.2204 1.3762 0.1856 0.193 Uiso 0.50 1 calc PR B 2

loop_
_atom_site_aniso_label
_atom_site_aniso_U_11
_atom_site_aniso_U_22
_atom_site_aniso_U_33
_atom_site_aniso_U_23
_atom_site_aniso_U_13
_atom_site_aniso_U_12
Cl1 0.0542(4) 0.0667(5) 0.0900(6) -0.0092(4) 0.0124(4) 0.0036(3)
Cl2 0.0522(4) 0.0692(5) 0.1076(7) -0.0054(4) 0.0182(4) -0.0042(3)
O1 0.0867(15) 0.0933(16) 0.0402(11) 0.0121(10) 0.0068(10) -0.0332(12)
N2 0.0486(12) 0.0509(12) 0.0384(11) 0.0007(9) 0.0048(9) -0.0121(9)
N1 0.0627(14) 0.0479(12) 0.0440(12) -0.0076(9) 0.0223(10) -0.0167(10)
C1 0.0523(15) 0.0430(13) 0.0537(15) 0.0042(11) 0.0131(12) -0.0098(11)
C2 0.071(2) 0.0552(17) 0.0558(17) -0.0001(13) 0.0014(14) -0.0198(15)
C3 0.099(3) 0.0583(18) 0.0533(17) -0.0151(14) 0.0168(17) -0.0124(17)
C4 0.080(2) 0.0511(16) 0.0650(18) -0.0130(14) 0.0244(16) -0.0018(15)
C5 0.0566(16) 0.0419(13) 0.0550(15) -0.0021(11) 0.0160(12) -0.0057(11)
C6 0.0533(15) 0.0376(12) 0.0428(13) 0.0012(10) 0.0135(11) -0.0091(11)
C7 0.0503(14) 0.0415(13) 0.0403(13) -0.0059(10) 0.0140(11) -0.0095(11)
C8 0.0476(14) 0.0349(12) 0.0390(12) -0.0040(9) 0.0113(10) -0.0022(10)
C9 0.0532(15) 0.0432(13) 0.0417(13) -0.0017(11) 0.0048(11) -0.0035(11)
C10 0.076(2) 0.0501(15) 0.0338(13) -0.0015(11) 0.0090(12) 0.0014(13)
C11 0.0709(19) 0.0503(15) 0.0441(14) 0.0020(11) 0.0268(13) 0.0030(13)
C12 0.0489(15) 0.0496(14) 0.0500(15) 0.0014(11) 0.0171(12) -0.0003(11)
C13 0.0512(14) 0.0368(12) 0.0379(12) -0.0012(10) 0.0102(11) -0.0002(10)
C14 0.0606(16) 0.0472(14) 0.0382(14) -0.0003(11) 0.0082(11) -0.0133(12)
C15 0.0486(15) 0.0509(15) 0.0529(15) 0.0054(12) -0.0026(12) -0.0032(12)
C16 0.0415(13) 0.0494(14) 0.0350(12) 0.0018(10) 0.0027(10) -0.0030(11)
C17 0.0442(14) 0.0604(16) 0.0441(14) 0.0013(12) 0.0092(11) -0.0008(12)
C18 0.0563(17) 0.0654(18) 0.0598(17) 0.0133(14) 0.0081(14) -0.0143(14)
C19 0.063(2) 0.0481(16) 0.080(2) -0.0001(15) -0.0099(16) -0.0043(14)
C20 0.062(2) 0.074(2) 0.085(2) -0.0321(18) 0.0113(17) 0.0040(16)
C21 0.0533(17) 0.079(2) 0.0634(18) -0.0190(15) 0.0221(14) -0.0124(14)
C22 0.081(2) 0.0540(16) 0.0698(19) -0.0139(14) 0.0286(16) -0.0025(14)
O2 0.079(3) 0.050(2) 0.063(2) -0.0235(17) 0.051(2) -0.0116(18)
O2' 0.166(6) 0.089(4) 0.158(6) -0.028(4) 0.090(5) -0.025(4)

loop_
_atom_type_symbol
_atom_type_description
_atom_type_scat_dispersion_real
_atom_type_scat_dispersion_imag
_atom_type_scat_source
C C 0.0033 0.0016 'International Tables Vol C Tables 4.2.6.8 and 6.1.1.4'
H H 0.0000 0.0000 'International Tables Vol C Tables 4.2.6.8 and 6.1.1.4'
N N 0.0061 0.0033 'International Tables Vol C Tables 4.2.6.8 and 6.1.1.4'
O O 0.0106 0.0060 'International Tables Vol C Tables 4.2.6.8 and 6.1.1.4'
Cl Cl 0.1484 0.1585 'International Tables Vol C Tables 4.2.6.8 and 6.1.1.4'

loop_
_geom_angle_atom_site_label_1
_geom_angle_atom_site_label_2
_geom_angle_atom_site_label_3
_geom_angle
C14 N2 C13 111.3(2)
C14 N2 C15 123.9(2)
C13 N2 C15 123.8(2)
C6 N1 C7 121.04(19)
C6 N1 H1A 119.5
C7 N1 H1A 119.5
C2 C1 C6 122.3(3)
C2 C1 Cl2 118.8(2)
C6 C1 Cl2 118.8(2)
C3 C2 C1 118.9(3)
C3 C2 H2A 120.6
C1 C2 H2A 120.6
C4 C3 C2 121.1(3)
C4 C3 H3A 119.5
C2 C3 H3A 119.5
C3 C4 C5 119.4(3)
C3 C4 H4A 120.3
C5 C4 H4A 120.3
C4 C5 C6 122.6(3)
C4 C5 Cl1 118.3(2)
C6 C5 Cl1 119.09(19)
C5 C6 C1 115.7(2)
C5 C6 N1 122.0(2)
C1 C6 N1 122.2(2)
N1 C7 C8 117.46(19)
N1 C7 C14 110.8(2)
C8 C7 C14 101.90(19)
N1 C7 C22 107.5(2)
C8 C7 C22 109.6(2)
C14 C7 C22 109.3(2)
C9 C8 C13 119.7(2)
C9 C8 C7 131.2(2)
C13 C8 C7 109.0(2)
C8 C9 C10 118.4(2)
C8 C9 H9A 120.8
C10 C9 H9A 120.8
C11 C10 C9 120.8(2)
C11 C10 H10A 119.6
C9 C10 H10A 119.6
C10 C11 C12 121.3(2)
C10 C11 H11A 119.4
C12 C11 H11A 119.4
C13 C12 C11 117.4(2)
C13 C12 H12A 121.3
C11 C12 H12A 121.3
C12 C13 C8 122.4(2)
C12 C13 N2 128.3(2)
C8 C13 N2 109.3(2)
O1 C14 N2 125.4(2)
O1 C14 C7 126.9(2)
N2 C14 C7 107.7(2)
N2 C15 C16 113.8(2)
N2 C15 H15A 108.8
C16 C15 H15A 108.8
N2 C15 H15B 108.8
C16 C15 H15B 108.8
H15A C15 H15B 107.7
C17 C16 C21 118.8(2)
C17 C16 C15 120.9(2)
C21 C16 C15 120.3(2)
C16 C17 C18 120.4(3)
C16 C17 H17A 119.8
C18 C17 H17A 119.8
C19 C18 C17 120.3(3)
C19 C18 H18A 119.8
C17 C18 H18A 119.8
C18 C19 C20 120.0(3)
C18 C19 H19A 120.0
C20 C19 H19A 120.0
C19 C20 C21 120.0(3)
C19 C20 H20A 120.0
C21 C20 H20A 120.0
C20 C21 C16 120.4(3)
C20 C21 H21A 119.8
C16 C21 H21A 119.8
O2' C22 O2 110.3(4)
O2' C22 C7 111.1(4)
O2 C22 C7 111.5(3)
O2' C22 H22A 3.0
O2 C22 H22A 109.3
C7 C22 H22A 109.3
O2' C22 H22B 105.0
O2 C22 H22B 109.3
C7 C22 H22B 109.3
H22A C22 H22B 108.0
O2' C22 H22C 109.1
O2 C22 H22C 105.1
C7 C22 H22C 109.4
H22A C22 H22C 112.1
H22B C22 H22C 4.8
O2' C22 H22D 110.2
O2 C22 H22D 3.1
C7 C22 H22D 109.0
H22A C22 H22D 109.0
H22B C22 H22D 112.2
H22C C22 H22D 107.9
C22 O2 H22D 7.7
C22 O2 H2B 109.5
H22D O2 H2B 114.1
C22 O2' H2'A 109.5

loop_
_geom_bond_atom_site_label_1
_geom_bond_atom_site_label_2
_geom_bond_distance
Cl1 C5 1.731(3)
Cl2 C1 1.725(3)
O1 C14 1.214(3)
N2 C14 1.365(3)
N2 C13 1.407(3)
N2 C15 1.457(3)
N1 C6 1.403(3)
N1 C7 1.478(3)
N1 H1A 0.8600
C1 C2 1.390(4)
C1 C6 1.396(4)
C2 C3 1.369(5)
C2 H2A 0.9300
C3 C4 1.364(5)
C3 H3A 0.9300
C4 C5 1.377(4)
C4 H4A 0.9300
C5 C6 1.395(4)
C7 C8 1.500(3)
C7 C14 1.543(4)
C7 C22 1.547(4)
C8 C9 1.376(3)
C8 C13 1.392(3)
C9 C10 1.394(4)
C9 H9A 0.9300
C10 C11 1.376(4)
C10 H10A 0.9300
C11 C12 1.382(4)
C11 H11A 0.9300
C12 C13 1.370(3)
C12 H12A 0.9300
C15 C16 1.514(4)
C15 H15A 0.9700
C15 H15B 0.9700
C16 C17 1.369(4)
C16 C21 1.383(4)
C17 C18 1.386(4)
C17 H17A 0.9300
C18 C19 1.354(5)
C18 H18A 0.9300
C19 C20 1.369(5)
C19 H19A 0.9300
C20 C21 1.377(5)
C20 H20A 0.9300
C21 H21A 0.9300
C22 O2' 1.326(6)
C22 O2 1.353(4)
C22 H22A 0.9700
C22 H22B 0.9700
C22 H22C 0.9701
C22 H22D 0.9699
O2 H22D 0.3883
O2 H2B 0.8200
O2' H2'A 0.8200

loop_
_geom_torsion_atom_site_label_1
_geom_torsion_atom_site_label_2
_geom_torsion_atom_site_label_3
_geom_torsion_atom_site_label_4
_geom_torsion
C6 C1 C2 C3 0.7(4)
Cl2 C1 C2 C3 -179.3(2)
C1 C2 C3 C4 -0.1(5)
C2 C3 C4 C5 0.4(5)
C3 C4 C5 C6 -1.4(4)
C3 C4 C5 Cl1 176.4(2)
C4 C5 C6 C1 2.0(4)
Cl1 C5 C6 C1 -175.80(18)
C4 C5 C6 N1 179.3(2)
Cl1 C5 C6 N1 1.5(3)
C2 C1 C6 C5 -1.6(4)
Cl2 C1 C6 C5 178.45(18)
C2 C1 C6 N1 -178.9(2)
Cl2 C1 C6 N1 1.2(3)
C7 N1 C6 C5 72.1(3)
C7 N1 C6 C1 -110.7(3)
C6 N1 C7 C8 -2.5(3)
C6 N1 C7 C14 -119.0(3)
C6 N1 C7 C22 121.6(3)
N1 C7 C8 C9 53.0(4)
C14 C7 C8 C9 174.2(3)
C22 C7 C8 C9 -70.1(3)
N1 C7 C8 C13 -128.7(2)
C14 C7 C8 C13 -7.4(2)
C22 C7 C8 C13 108.3(2)
C13 C8 C9 C10 0.3(4)
C7 C8 C9 C10 178.5(2)
C8 C9 C10 C11 -1.1(4)
C9 C10 C11 C12 0.6(4)
C10 C11 C12 C13 0.8(4)
C11 C12 C13 C8 -1.6(4)
C11 C12 C13 N2 176.7(2)
C9 C8 C13 C12 1.1(4)
C7 C8 C13 C12 -177.5(2)
C9 C8 C13 N2 -177.5(2)
C7 C8 C13 N2 3.9(3)
C14 N2 C13 C12 -176.6(2)
C15 N2 C13 C12 -7.8(4)
C14 N2 C13 C8 2.0(3)
C15 N2 C13 C8 170.7(2)
C13 N2 C14 O1 175.4(3)
C15 N2 C14 O1 6.6(4)
C13 N2 C14 C7 -6.8(3)
C15 N2 C14 C7 -175.5(2)
N1 C7 C14 O1 -47.9(4)
C8 C7 C14 O1 -173.7(3)
C22 C7 C14 O1 70.4(4)
N1 C7 C14 N2 134.3(2)
C8 C7 C14 N2 8.5(3)
C22 C7 C14 N2 -107.4(2)
C14 N2 C15 C16 -111.9(3)
C13 N2 C15 C16 80.7(3)
N2 C15 C16 C17 -124.3(3)
N2 C15 C16 C21 57.0(3)
C21 C16 C17 C18 1.3(4)
C15 C16 C17 C18 -177.5(2)
C16 C17 C18 C19 -0.2(4)
C17 C18 C19 C20 -0.8(5)
C18 C19 C20 C21 0.8(5)
C19 C20 C21 C16 0.2(5)
C17 C16 C21 C20 -1.3(4)
C15 C16 C21 C20 177.5(3)
N1 C7 C22 O2' 167.7(4)
C8 C7 C22 O2' -63.5(5)
C14 C7 C22 O2' 47.4(5)
N1 C7 C22 O2 44.2(3)
C8 C7 C22 O2 172.9(3)
C14 C7 C22 O2 -76.2(3)
